data_1508007
loop_
_publ_author_name
'Thaler, Tobias'
'Haag, Benjamin'
'Gavryushin, Andrei'
'Schober, Katrin'
'Hartmann, Evelyn'
'Gschwind, Ruth M.'
'Zipse, Hendrik'
'Mayer, Peter'
'Knochel, Paul'

_publ_section_title
;
 Highly diastereoselective Csp&#x2083;-Csp&#x2082; Negishi cross-coupling
 with 1,2-, 1,3- and 1,4-substituted cycloalkylzinc compounds.
;
_journal_issue 2
_journal_name_full 'Nature chemistry'
_journal_page_first 125
_journal_page_last 130
_journal_paper_doi 10.1038/nchem.505
_journal_volume 2
_journal_year 2010
_chemical_absolute_configuration syn
_chemical_formula_moiety 'C17 H26 O'
_chemical_formula_sum 'C17 H26 O'
_chemical_formula_weight 246.388
_space_group_IT_number 19
_symmetry_cell_setting orthorhombic
_symmetry_Int_Tables_number 19
_symmetry_space_group_name_Hall 'P 2ac 2ab'
_symmetry_space_group_name_H-M 'P 21 21 21'
_atom_sites_solution_hydrogens geom
_atom_sites_solution_primary direct
_atom_sites_solution_secondary difmap
_audit_block_code C17H26O_ln549_knochel
_audit_creation_date 09-Oct-07
_audit_creation_method 'form98_non/compatible with shelxl97-2'
_audit_update_record 15-Oct-07
_cell_angle_alpha 90.00
_cell_angle_beta 90.00
_cell_angle_gamma 90.00
_cell_formula_units_Z 4
_cell_length_a 6.5955(2)
_cell_length_b 7.8820(2)
_cell_length_c 29.1769(8)
_cell_measurement_reflns_used 30768
_cell_measurement_temperature 200(2)
_cell_measurement_theta_max 26.022
_cell_measurement_theta_min 3.134
_cell_volume 1516.78(7)
_computing_cell_refinement 'HKL Scalepack (Otwinowski & Minor 1997)'
_computing_data_collection 'Collect (Bruker AXS BV, 1997-2004)'
_computing_data_reduction 'HKL Denzo and Scalepack (Otwinowski & Minor 1997)'
_computing_structure_refinement 'SHELXL-97 (G. M. Sheldrick. University of G\"ottingen, 97-2 version)'
_computing_structure_solution
;
A. Altomare, M. C. Burla, M. Camalli, G. L. Cascarano, C. Giacovazzo, A.
Guagliardi, A. G. G. Moliterni, G. Polidori, R. Spagna: SIR97: a new tool for
crystal structure determination and refinement; J. Appl. Crystallogr. 1999,
32, 115-119.
;
_diffrn_ambient_temperature 200(2)
_diffrn_detector_area_resol_mean 9
_diffrn_measured_fraction_theta_full 0.991
_diffrn_measured_fraction_theta_max 0.991
_diffrn_measurement_device '95mm CCD camera on \k-goniostat'
_diffrn_measurement_device_type KappaCCD
_diffrn_measurement_method 'CCD; rotation images, omega-scans'
_diffrn_orient_matrix_type 'by Bruker AXS Collect from scalepack cell'
_diffrn_orient_matrix_UB_11 -0.0002403
_diffrn_orient_matrix_UB_12 0.1098174
_diffrn_orient_matrix_UB_13 -0.0171631
_diffrn_orient_matrix_UB_21 -0.1395401
_diffrn_orient_matrix_UB_22 0.0246891
_diffrn_orient_matrix_UB_23 0.0116284
_diffrn_orient_matrix_UB_31 0.0593016
_diffrn_orient_matrix_UB_32 0.0585399
_diffrn_orient_matrix_UB_33 0.0272927
_diffrn_radiation_collimation 0.20
_diffrn_radiation_monochromator 'MONTEL, graded multilayered X-ray optics'
_diffrn_radiation_source 'rotating anode'
_diffrn_radiation_type MoK\a
_diffrn_radiation_wavelength 0.71073
_diffrn_reflns_av_R_equivalents 0.0382
_diffrn_reflns_av_sigmaI/netI 0.0278
_diffrn_reflns_limit_h_max 8
_diffrn_reflns_limit_h_min -8
_diffrn_reflns_limit_k_max 9
_diffrn_reflns_limit_k_min -9
_diffrn_reflns_limit_l_max 35
_diffrn_reflns_limit_l_min -36
_diffrn_reflns_number 10226
_diffrn_reflns_theta_full 26.03
_diffrn_reflns_theta_max 26.03
_diffrn_reflns_theta_min 3.17
_diffrn_source_current 55.00
_diffrn_source_power 3.025
_diffrn_source_type 'FR 591 generator'
_diffrn_source_voltage 55.00
_exptl_absorpt_coefficient_mu 0.064
_exptl_absorpt_correction_type none
_exptl_crystal_colour colourless
_exptl_crystal_density_diffrn 1.07898(5)
_exptl_crystal_density_method 'not measured'
_exptl_crystal_description block
_exptl_crystal_F_000 544
_exptl_crystal_size_max 0.25
_exptl_crystal_size_mid 0.23
_exptl_crystal_size_min 0.18
_refine_diff_density_max 0.117
_refine_diff_density_min -0.151
_refine_diff_density_rms 0.032
_refine_ls_abs_structure_details 'Flack H D (1983), Acta Cryst. A39, 876-881'
_refine_ls_abs_structure_Flack -2(2)
_refine_ls_extinction_method none
_refine_ls_goodness_of_fit_ref 1.075
_refine_ls_hydrogen_treatment constr
_refine_ls_matrix_type full
_refine_ls_number_parameters 167
_refine_ls_number_reflns 1748
_refine_ls_number_restraints 0
_refine_ls_restrained_S_all 1.075
_refine_ls_R_factor_all 0.0540
_refine_ls_R_factor_gt 0.0386
_refine_ls_shift/su_max 0.000
_refine_ls_shift/su_mean 0.000
_refine_ls_structure_factor_coef Fsqd
_refine_ls_weighting_details 'calc w=1/[\s^2^(Fo^2^)+(0.0514P)^2^+0.1045P] where P=(Fo^2^+2Fc^2^)/3'
_refine_ls_weighting_scheme calc
_refine_ls_wR_factor_gt 0.0896
_refine_ls_wR_factor_ref 0.0972
_reflns_number_gt 1415
_reflns_number_total 1748
_reflns_threshold_expression >2sigma(I)
_cod_data_source_file nchem.505-s2.cif
_cod_data_source_block ln549
_cod_database_code 1508007

loop_
_symmetry_equiv_pos_as_xyz
'x, y, z'
'-x+1/2, -y, z+1/2'
'x+1/2, -y+1/2, -z'
'-x, y+1/2, -z+1/2'

loop_
_atom_site_label
_atom_site_type_symbol
_atom_site_fract_x
_atom_site_fract_y
_atom_site_fract_z
_atom_site_U_iso_or_equiv
_atom_site_adp_type
_atom_site_occupancy
_atom_site_symmetry_multiplicity
_atom_site_calc_flag
_atom_site_refinement_flags
O O 0.8791(2) 0.07767(19) 0.70390(4) 0.0520(4) Uani 1 1 d .
C1 C 0.7771(3) 0.0798(2) 0.74500(6) 0.0374(4) Uani 1 1 d .
C2 C 0.8334(3) 0.1750(2) 0.78252(6) 0.0384(5) Uani 1 1 d .
H2 H 0.9502 0.2453 0.7812 0.046 Uiso 1 1 calc R
C3 C 0.7173(3) 0.1670(2) 0.82242(6) 0.0394(5) Uani 1 1 d .
H3 H 0.7565 0.2333 0.8481 0.047 Uiso 1 1 calc R
C4 C 0.5465(3) 0.0654(2) 0.82575(6) 0.0333(4) Uani 1 1 d .
C5 C 0.4941(3) -0.0285(2) 0.78736(6) 0.0405(5) Uani 1 1 d .
H5 H 0.3779 -0.0996 0.7886 0.049 Uiso 1 1 calc R
C6 C 0.6064(3) -0.0216(2) 0.74738(6) 0.0437(5) Uani 1 1 d .
H6 H 0.5661 -0.0866 0.7215 0.052 Uiso 1 1 calc R
C7 C 1.0600(4) 0.1755(3) 0.70080(8) 0.0621(7) Uani 1 1 d .
H7A H 1.0275 0.2959 0.7049 0.093 Uiso 1 1 calc R
H7B H 1.1220 0.1586 0.6706 0.093 Uiso 1 1 calc R
H7C H 1.1550 0.1394 0.7247 0.093 Uiso 1 1 calc R
C8 C 0.4139(3) 0.0629(2) 0.86832(6) 0.0346(4) Uani 1 1 d .
H8 H 0.3113 -0.0290 0.8639 0.041 Uiso 1 1 calc R
C9 C 0.5278(3) 0.0234(2) 0.91336(5) 0.0353(4) Uani 1 1 d .
H9 H 0.6223 0.1204 0.9190 0.042 Uiso 1 1 calc R
C10 C 0.3761(3) 0.0219(3) 0.95324(6) 0.0458(5) Uani 1 1 d .
H10A H 0.2795 -0.0728 0.9489 0.055 Uiso 1 1 calc R
H10B H 0.4501 0.0021 0.9823 0.055 Uiso 1 1 calc R
C11 C 0.2587(3) 0.1874(3) 0.95678(6) 0.0470(5) Uani 1 1 d .
H11A H 0.3538 0.2804 0.9644 0.056 Uiso 1 1 calc R
H11B H 0.1589 0.1785 0.9820 0.056 Uiso 1 1 calc R
C12 C 0.1480(3) 0.2311(2) 0.91250(6) 0.0394(5) Uani 1 1 d .
H12 H 0.0453 0.1402 0.9067 0.047 Uiso 1 1 calc R
C13 C 0.2968(3) 0.2304(2) 0.87271(6) 0.0376(5) Uani 1 1 d .
H13A H 0.3947 0.3244 0.8769 0.045 Uiso 1 1 calc R
H13B H 0.2216 0.2514 0.8439 0.045 Uiso 1 1 calc R
C14 C 0.6591(3) -0.1380(2) 0.91117(7) 0.0418(5) Uani 1 1 d .
H14 H 0.7557 -0.1227 0.8851 0.050 Uiso 1 1 calc R
C15 C 0.7863(3) -0.1607(3) 0.95421(7) 0.0548(6) Uani 1 1 d .
H15A H 0.6989 -0.1966 0.9796 0.082 Uiso 1 1 calc R
H15B H 0.8517 -0.0528 0.9620 0.082 Uiso 1 1 calc R
H15C H 0.8902 -0.2472 0.9487 0.082 Uiso 1 1 calc R
C16 C 0.5387(4) -0.2991(3) 0.90144(9) 0.0603(6) Uani 1 1 d .
H16A H 0.6311 -0.3964 0.9005 0.090 Uiso 1 1 calc R
H16B H 0.4697 -0.2883 0.8718 0.090 Uiso 1 1 calc R
H16C H 0.4379 -0.3162 0.9257 0.090 Uiso 1 1 calc R
C17 C 0.0356(3) 0.3993(2) 0.91605(7) 0.0506(6) Uani 1 1 d .
H17A H -0.0717 0.3900 0.9391 0.076 Uiso 1 1 calc R
H17B H -0.0245 0.4274 0.8863 0.076 Uiso 1 1 calc R
H17C H 0.1308 0.4888 0.9250 0.076 Uiso 1 1 calc R

loop_
_atom_site_aniso_label
_atom_site_aniso_U_11
_atom_site_aniso_U_22
_atom_site_aniso_U_33
_atom_site_aniso_U_23
_atom_site_aniso_U_13
_atom_site_aniso_U_12
O 0.0586(9) 0.0559(9) 0.0415(8) -0.0073(6) 0.0129(7) -0.0130(8)
C1 0.0429(11) 0.0365(10) 0.0327(9) 0.0008(8) 0.0013(9) 0.0007(10)
C2 0.0390(11) 0.0378(10) 0.0384(10) 0.0033(8) -0.0044(9) -0.0058(10)
C3 0.0459(12) 0.0411(10) 0.0312(9) -0.0031(8) -0.0048(9) -0.0074(11)
C4 0.0368(10) 0.0328(9) 0.0303(9) -0.0005(7) -0.0027(8) -0.0002(9)
C5 0.0390(11) 0.0403(10) 0.0423(10) -0.0069(8) -0.0009(9) -0.0081(10)
C6 0.0488(11) 0.0439(11) 0.0384(10) -0.0109(9) -0.0002(10) -0.0071(10)
C7 0.0656(15) 0.0643(14) 0.0563(13) -0.0046(12) 0.0189(13) -0.0166(15)
C8 0.0356(10) 0.0337(10) 0.0344(9) -0.0018(7) -0.0029(8) -0.0033(9)
C9 0.0374(10) 0.0359(10) 0.0325(9) 0.0027(8) 0.0004(8) 0.0000(9)
C10 0.0477(11) 0.0545(12) 0.0350(10) 0.0077(9) 0.0026(9) 0.0081(11)
C11 0.0463(12) 0.0607(13) 0.0339(10) -0.0029(9) 0.0026(10) 0.0091(12)
C12 0.0379(11) 0.0406(11) 0.0397(10) -0.0043(8) -0.0028(9) 0.0040(10)
C13 0.0375(11) 0.0399(11) 0.0354(9) 0.0010(8) -0.0031(9) 0.0020(10)
C14 0.0427(11) 0.0403(11) 0.0424(11) 0.0065(8) 0.0051(9) 0.0039(10)
C15 0.0526(13) 0.0570(13) 0.0548(12) 0.0120(10) -0.0014(12) 0.0111(13)
C16 0.0632(15) 0.0375(11) 0.0803(15) -0.0008(11) 0.0013(14) 0.0017(12)
C17 0.0478(12) 0.0501(12) 0.0540(13) -0.0071(9) -0.0019(11) 0.0080(11)

loop_
_atom_type_symbol
_atom_type_description
_atom_type_scat_dispersion_real
_atom_type_scat_dispersion_imag
_atom_type_scat_source
C C 0.0033 0.0016 'International Tables Vol C Tables 4.2.6.8 and 6.1.1.4'
H H 0.0000 0.0000 'International Tables Vol C Tables 4.2.6.8 and 6.1.1.4'
O O 0.0106 0.0060 'International Tables Vol C Tables 4.2.6.8 and 6.1.1.4'

loop_
_exptl_crystal_face_index_h
_exptl_crystal_face_index_k
_exptl_crystal_face_index_l
_exptl_crystal_face_perp_dist
1 4 -5 0.097000
0 -1 2 0.150000
-5 -3 -6 0.130000
2 1 3 0.099000
-1 -2 -10 0.107000
1 2 9 0.078000
-10 1 20 0.134000
3 -1 -9 0.182000

loop_
_geom_angle_atom_site_label_1
_geom_angle_atom_site_label_2
_geom_angle_atom_site_label_3
_geom_angle
C1 O C7 117.31(15)
O C1 C2 124.58(17)
O C1 C6 115.79(15)
C2 C1 C6 119.63(17)
C1 C2 C3 119.35(17)
C1 C2 H2 120.3
C3 C2 H2 120.3
C4 C3 C2 122.08(16)
C4 C3 H3 119.0
C2 C3 H3 119.0
C3 C4 C5 117.05(16)
C3 C4 C8 122.19(15)
C5 C4 C8 120.67(16)
C6 C5 C4 121.80(17)
C6 C5 H5 119.1
C4 C5 H5 119.1
C1 C6 C5 120.09(16)
C1 C6 H6 120.0
C5 C6 H6 120.0
O C7 H7A 109.5
O C7 H7B 109.5
H7A C7 H7B 109.5
O C7 H7C 109.5
H7A C7 H7C 109.5
H7B C7 H7C 109.5
C4 C8 C13 110.29(14)
C4 C8 C9 114.73(15)
C13 C8 C9 110.32(14)
C4 C8 H8 107.0
C13 C8 H8 107.0
C9 C8 H8 107.0
C10 C9 C14 113.07(15)
C10 C9 C8 109.24(15)
C14 C9 C8 113.87(14)
C10 C9 H9 106.7
C14 C9 H9 106.7
C8 C9 H9 106.7
C11 C10 C9 112.15(15)
C11 C10 H10A 109.2
C9 C10 H10A 109.2
C11 C10 H10B 109.2
C9 C10 H10B 109.2
H10A C10 H10B 107.9
C10 C11 C12 112.35(15)
C10 C11 H11A 109.1
C12 C11 H11A 109.1
C10 C11 H11B 109.1
C12 C11 H11B 109.1
H11A C11 H11B 107.9
C13 C12 C17 111.66(16)
C13 C12 C11 109.73(16)
C17 C12 C11 111.85(15)
C13 C12 H12 107.8
C17 C12 H12 107.8
C11 C12 H12 107.8
C12 C13 C8 113.05(15)
C12 C13 H13A 109.0
C8 C13 H13A 109.0
C12 C13 H13B 109.0
C8 C13 H13B 109.0
H13A C13 H13B 107.8
C15 C14 C16 110.06(17)
C15 C14 C9 111.91(16)
C16 C14 C9 113.76(15)
C15 C14 H14 106.9
C16 C14 H14 106.9
C9 C14 H14 106.9
C14 C15 H15A 109.5
C14 C15 H15B 109.5
H15A C15 H15B 109.5
C14 C15 H15C 109.5
H15A C15 H15C 109.5
H15B C15 H15C 109.5
C14 C16 H16A 109.5
C14 C16 H16B 109.5
H16A C16 H16B 109.5
C14 C16 H16C 109.5
H16A C16 H16C 109.5
H16B C16 H16C 109.5
C12 C17 H17A 109.5
C12 C17 H17B 109.5
H17A C17 H17B 109.5
C12 C17 H17C 109.5
H17A C17 H17C 109.5
H17B C17 H17C 109.5

loop_
_geom_bond_atom_site_label_1
_geom_bond_atom_site_label_2
_geom_bond_distance
O C1 1.375(2)
O C7 1.424(3)
C1 C2 1.378(2)
C1 C6 1.382(3)
C2 C3 1.395(2)
C2 H2 0.9500
C3 C4 1.385(2)
C3 H3 0.9500
C4 C5 1.386(2)
C4 C8 1.519(2)
C5 C6 1.383(2)
C5 H5 0.9500
C6 H6 0.9500
C7 H7A 0.9800
C7 H7B 0.9800
C7 H7C 0.9800
C8 C13 1.535(3)
C8 C9 1.545(2)
C8 H8 1.0000
C9 C10 1.535(2)
C9 C14 1.540(3)
C9 H9 1.0000
C10 C11 1.520(3)
C10 H10A 0.9900
C10 H10B 0.9900
C11 C12 1.523(3)
C11 H11A 0.9900
C11 H11B 0.9900
C12 C13 1.520(3)
C12 C17 1.523(3)
C12 H12 1.0000
C13 H13A 0.9900
C13 H13B 0.9900
C14 C15 1.521(3)
C14 C16 1.525(3)
C14 H14 1.0000
C15 H15A 0.9800
C15 H15B 0.9800
C15 H15C 0.9800
C16 H16A 0.9800
C16 H16B 0.9800
C16 H16C 0.9800
C17 H17A 0.9800
C17 H17B 0.9800
C17 H17C 0.9800

loop_
_geom_torsion_atom_site_label_1
_geom_torsion_atom_site_label_2
_geom_torsion_atom_site_label_3
_geom_torsion_atom_site_label_4
_geom_torsion
C7 O C1 C2 2.7(3)
C7 O C1 C6 -177.63(17)
O C1 C2 C3 179.82(17)
C6 C1 C2 C3 0.2(3)
C1 C2 C3 C4 0.3(3)
C2 C3 C4 C5 -0.3(3)
C2 C3 C4 C8 -176.97(17)
C3 C4 C5 C6 -0.1(3)
C8 C4 C5 C6 176.59(16)
O C1 C6 C5 179.73(17)
C2 C1 C6 C5 -0.6(3)
C4 C5 C6 C1 0.6(3)
C3 C4 C8 C13 70.4(2)
C5 C4 C8 C13 -106.1(2)
C3 C4 C8 C9 -54.9(2)
C5 C4 C8 C9 128.57(18)
C4 C8 C9 C10 -179.06(16)
C13 C8 C9 C10 55.66(19)
C4 C8 C9 C14 -51.6(2)
C13 C8 C9 C14 -176.87(15)
C14 C9 C10 C11 175.93(16)
C8 C9 C10 C11 -56.2(2)
C9 C10 C11 C12 56.3(2)
C10 C11 C12 C13 -54.0(2)
C10 C11 C12 C17 -178.49(16)
C17 C12 C13 C8 179.58(16)
C11 C12 C13 C8 55.0(2)
C4 C8 C13 C12 175.33(14)
C9 C8 C13 C12 -56.9(2)
C10 C9 C14 C15 -61.0(2)
C8 C9 C14 C15 173.53(16)
C10 C9 C14 C16 64.5(2)
C8 C9 C14 C16 -61.0(2)

loop_
_reflns_scale_group_code
_reflns_scale_meas_F
1 1.0

loop_
_cod_related_entry_id
_cod_related_entry_code
_cod_related_entry_database
1 24604298 ChemSpider
